data_2207367
loop_
_publ_author_name
'Jing, Zuo-Liang'
'Fan, Zhi'
'Yu, Ming'
'Chen, Xin'
'Deng, Qi-Liang'

_publ_section_title
;4-[(4-Hydroxybenzylidene)amino]-1,5-dimethyl-2-phenyl-1<i>H</i>-pyrazol-3(2<i>H</i>)-one
 monohydrate
;
_journal_coeditor_code WK6061
_journal_issue 11
_journal_name_full 'Acta Crystallographica Section E'
_journal_page_first o3534
_journal_page_last o3535
_journal_paper_doi 10.1107/S1600536805031004
_journal_volume 61
_journal_year 2005
_chemical_formula_iupac 'C18 H17 N3 O2, H2 O'
_chemical_formula_moiety 'C18 H17 N3 O2, H2 O'
_chemical_formula_sum 'C18 H19 N3 O3'
_chemical_formula_weight 325.36
_chemical_name_systematic
;
4-[(4-Hydroxybenzylidene)amino]-1,5-dimethyl-2-phenyl-1H-pyrazol-3(2H)-one
monohydrate
;
_space_group_IT_number 2
_symmetry_cell_setting triclinic
_symmetry_space_group_name_Hall '-P 1'
_symmetry_space_group_name_H-M 'P -1'
_atom_sites_solution_hydrogens 'geom, OH from difmap'
_atom_sites_solution_primary direct
_atom_sites_solution_secondary difmap
_audit_creation_method SHELXL-97
_cell_angle_alpha 77.510(4)
_cell_angle_beta 82.756(3)
_cell_angle_gamma 79.450(3)
_cell_formula_units_Z 2
_cell_length_a 7.393(2)
_cell_length_b 8.983(3)
_cell_length_c 12.823(4)
_cell_measurement_reflns_used 2426
_cell_measurement_temperature 294(2)
_cell_measurement_theta_max 27.65
_cell_measurement_theta_min 2.58
_cell_volume 814.1(4)
_computing_cell_refinement 'SAINT (Bruker, 1999)'
_computing_data_collection 'SMART (Bruker, 1999)'
_computing_data_reduction SAINT
_computing_molecular_graphics 'SHELXTL (Sheldrick, 1997b)'
_computing_publication_material SHELXTL
_computing_structure_refinement 'SHELXL97 (Sheldrick, 1997a)'
_computing_structure_solution 'SHELXS97 (Sheldrick, 1997a)'
_diffrn_ambient_temperature 294(2)
_diffrn_measured_fraction_theta_full 0.986
_diffrn_measured_fraction_theta_max 0.986
_diffrn_measurement_device_type 'Bruker SMART 1000 CCD area-detector'
_diffrn_measurement_method '\f and \w'
_diffrn_radiation_monochromator graphite
_diffrn_radiation_source 'fine-focus sealed tube'
_diffrn_radiation_type MoK\a
_diffrn_radiation_wavelength 0.71073
_diffrn_reflns_av_R_equivalents 0.0141
_diffrn_reflns_av_sigmaI/netI 0.0217
_diffrn_reflns_limit_h_max 8
_diffrn_reflns_limit_h_min -8
_diffrn_reflns_limit_k_max 10
_diffrn_reflns_limit_k_min -9
_diffrn_reflns_limit_l_max 13
_diffrn_reflns_limit_l_min -15
_diffrn_reflns_number 4423
_diffrn_reflns_theta_full 25.03
_diffrn_reflns_theta_max 25.03
_diffrn_reflns_theta_min 2.58
_diffrn_standards_decay_% 0
_diffrn_standards_interval_count 0
_diffrn_standards_interval_time 0
_diffrn_standards_number 0
_exptl_absorpt_coefficient_mu 0.092
_exptl_absorpt_correction_T_max 0.969
_exptl_absorpt_correction_T_min 0.923
_exptl_absorpt_correction_type multi-scan
_exptl_absorpt_process_details '(SADABS; Bruker, 1999)'
_exptl_crystal_colour yellow
_exptl_crystal_density_diffrn 1.327
_exptl_crystal_density_method 'not measured'
_exptl_crystal_description block
_exptl_crystal_F_000 344
_exptl_crystal_size_max 0.52
_exptl_crystal_size_mid 0.46
_exptl_crystal_size_min 0.34
_refine_diff_density_max 0.181
_refine_diff_density_min -0.208
_refine_ls_extinction_coef 0.082(6)
_refine_ls_extinction_expression Fc^*^=kFc[1+0.001xFc^2^\l^3^/sin(2\q)]^-1/4^
_refine_ls_extinction_method SHELXL97
_refine_ls_goodness_of_fit_ref 1.044
_refine_ls_hydrogen_treatment mixed
_refine_ls_matrix_type full
_refine_ls_number_parameters 229
_refine_ls_number_reflns 2843
_refine_ls_number_restraints 0
_refine_ls_restrained_S_all 1.044
_refine_ls_R_factor_all 0.0447
_refine_ls_R_factor_gt 0.0380
_refine_ls_shift/su_max 0.001
_refine_ls_shift/su_mean 0.000
_refine_ls_structure_factor_coef Fsqd
_refine_ls_weighting_details 'calc w = 1/[\s^2^(Fo^2^)+(0.049P)^2^+0.1768P] where P = (Fo^2^+2Fc^2^)/3'
_refine_ls_weighting_scheme calc
_refine_ls_wR_factor_gt 0.0976
_refine_ls_wR_factor_ref 0.1033
_reflns_number_gt 2407
_reflns_number_total 2843
_reflns_threshold_expression I>2\s(I)
_cod_data_source_file wk6061.cif
_cod_data_source_block I
_cod_depositor_comments
;
The following automatic conversions were performed:
'_symmetry_cell_setting' value 'Triclinic' changed to 'triclinic'
according to '/home/saulius/struct/CIF-dictionaries/cif_core.dic'
dictionary named 'cif_core.dic' version 2.4.1 from 2010-06-29.

Automatic conversion script
Id: cif_fix_enum 1527 2010-12-29 10:47:43Z saulius 

The following automatic conversions were performed:

'_symmetry_cell_setting' value 'Triclinic' changed to 'triclinic'
according to /home/saulius/struct/CIF-dictionaries/cif_core.dic
dictionary named 'cif_core.dic' version 2.4.1 from 2010-06-29.

Automatic conversion script
Id: cif_fix_values 1715 2011-07-08 13:25:40Z adriana 
;
_cod_original_sg_symbol_H-M ' P -1'
_cod_database_code 2207367
_cod_database_fobs_code 2207367

loop_
_symmetry_equiv_pos_as_xyz
'x, y, z'
'-x, -y, -z'

loop_
_atom_site_label
_atom_site_fract_x
_atom_site_fract_y
_atom_site_fract_z
_atom_site_U_iso_or_equiv
_atom_site_adp_type
_atom_site_calc_flag
_atom_site_refinement_flags
_atom_site_occupancy
_atom_site_type_symbol
O1 0.26399(17) 0.52695(14) 0.90315(8) 0.0576(3) Uani d . 1 O
H1 0.378(3) 0.564(2) 0.8955(14) 0.069 Uiso d . 1 H
O2 0.27899(14) 0.24622(13) 0.31129(8) 0.0541(3) Uani d . 1 O
N1 -0.12979(16) 0.10579(14) 0.32655(9) 0.0448(3) Uani d . 1 N
N2 0.03441(16) 0.14615(14) 0.27238(9) 0.0456(3) Uani d . 1 N
N3 0.01376(17) 0.27017(13) 0.52394(9) 0.0423(3) Uani d . 1 N
C3 0.12160(19) 0.20989(16) 0.33732(11) 0.0411(3) Uani d . 1 C
C4 -0.00292(19) 0.21763(15) 0.43150(11) 0.0385(3) Uani d . 1 C
C5 -0.15391(19) 0.15437(16) 0.41990(11) 0.0407(3) Uani d . 1 C
C6 -0.2620(2) 0.0577(2) 0.27261(14) 0.0587(4) Uani d . 1 C
H6A -0.3734 0.0487 0.3192 0.088 Uiso calc R 1 H
H6B -0.2116 -0.0405 0.2541 0.088 Uiso calc R 1 H
H6C -0.2891 0.1328 0.2086 0.088 Uiso calc R 1 H
C7 0.1225(2) 0.07498(17) 0.18543(11) 0.0423(3) Uani d . 1 C
C8 0.1120(2) 0.15511(19) 0.08194(12) 0.0509(4) Uani d . 1 C
H8 0.0461 0.2548 0.0677 0.061 Uiso calc R 1 H
C9 0.2005(3) 0.0857(2) -0.00086(13) 0.0605(5) Uani d . 1 C
H9 0.1950 0.1395 -0.0713 0.073 Uiso calc R 1 H
C10 0.2958(2) -0.0608(2) 0.01944(14) 0.0604(5) Uani d . 1 C
H10 0.3554 -0.1064 -0.0369 0.073 Uiso calc R 1 H
C11 0.3035(3) -0.1402(2) 0.12245(15) 0.0750(6) Uani d . 1 C
H11 0.3673 -0.2407 0.1363 0.090 Uiso calc R 1 H
C12 0.2173(3) -0.0728(2) 0.20612(14) 0.0670(5) Uani d . 1 C
H12 0.2234 -0.1272 0.2764 0.080 Uiso calc R 1 H
C13 -0.3242(2) 0.1400(2) 0.49238(13) 0.0551(4) Uani d . 1 C
H13A -0.4298 0.1837 0.4529 0.083 Uiso calc R 1 H
H13B -0.3249 0.1939 0.5494 0.083 Uiso calc R 1 H
H13C -0.3285 0.0328 0.5219 0.083 Uiso calc R 1 H
C14 0.1537(2) 0.33078(16) 0.53119(11) 0.0437(4) Uani d . 1 C
H14 0.2430 0.3410 0.4733 0.052 Uiso calc R 1 H
C15 0.1786(2) 0.38482(16) 0.62749(11) 0.0414(3) Uani d . 1 C
C16 0.0428(2) 0.39194(17) 0.71239(12) 0.0465(4) Uani d . 1 C
H16 -0.0707 0.3641 0.7079 0.056 Uiso calc R 1 H
C17 0.0729(2) 0.43934(18) 0.80311(12) 0.0487(4) Uani d . 1 C
H17 -0.0195 0.4419 0.8594 0.058 Uiso calc R 1 H
C18 0.2400(2) 0.48318(16) 0.81099(11) 0.0430(3) Uani d . 1 C
C19 0.3756(2) 0.48062(18) 0.72628(12) 0.0475(4) Uani d . 1 C
H19 0.4877 0.5116 0.7299 0.057 Uiso calc R 1 H
C20 0.3434(2) 0.43174(18) 0.63632(12) 0.0472(4) Uani d . 1 C
H20 0.4354 0.4303 0.5798 0.057 Uiso calc R 1 H
O3 0.5794(2) 0.6307(2) 0.88721(11) 0.0819(5) Uani d . 1 O
H3A 0.641(4) 0.619(3) 0.940(2) 0.123 Uiso d . 1 H
H3B 0.642(4) 0.671(3) 0.825(2) 0.123 Uiso d . 1 H

loop_
_atom_site_aniso_label
_atom_site_aniso_U_11
_atom_site_aniso_U_22
_atom_site_aniso_U_33
_atom_site_aniso_U_12
_atom_site_aniso_U_13
_atom_site_aniso_U_23
O1 0.0618(7) 0.0780(8) 0.0433(6) -0.0226(6) -0.0074(5) -0.0233(5)
O2 0.0496(6) 0.0716(8) 0.0504(6) -0.0252(5) 0.0014(5) -0.0227(5)
N1 0.0426(7) 0.0541(8) 0.0447(7) -0.0147(5) -0.0040(5) -0.0188(6)
N2 0.0456(7) 0.0554(8) 0.0427(7) -0.0166(6) -0.0003(5) -0.0197(6)
N3 0.0499(7) 0.0405(7) 0.0395(6) -0.0065(5) -0.0091(5) -0.0120(5)
C3 0.0443(8) 0.0410(8) 0.0418(8) -0.0096(6) -0.0068(6) -0.0124(6)
C4 0.0441(8) 0.0353(7) 0.0382(7) -0.0055(6) -0.0085(6) -0.0097(6)
C5 0.0444(8) 0.0390(8) 0.0397(8) -0.0055(6) -0.0061(6) -0.0093(6)
C6 0.0537(9) 0.0750(12) 0.0589(10) -0.0199(8) -0.0112(8) -0.0264(9)
C7 0.0438(8) 0.0484(8) 0.0409(8) -0.0130(6) -0.0046(6) -0.0168(6)
C8 0.0581(9) 0.0502(9) 0.0457(9) -0.0055(7) -0.0083(7) -0.0129(7)
C9 0.0717(11) 0.0705(11) 0.0399(9) -0.0122(9) -0.0024(8) -0.0132(8)
C10 0.0558(10) 0.0770(12) 0.0543(10) -0.0061(9) -0.0006(8) -0.0319(9)
C11 0.0926(14) 0.0622(11) 0.0658(12) 0.0174(10) -0.0149(10) -0.0239(9)
C12 0.0955(14) 0.0567(11) 0.0447(9) 0.0027(10) -0.0126(9) -0.0105(8)
C13 0.0473(9) 0.0696(11) 0.0521(9) -0.0135(8) -0.0008(7) -0.0188(8)
C14 0.0481(8) 0.0440(8) 0.0413(8) -0.0070(6) -0.0066(6) -0.0126(6)
C15 0.0491(8) 0.0368(7) 0.0408(8) -0.0067(6) -0.0101(6) -0.0095(6)
C16 0.0450(8) 0.0510(9) 0.0486(8) -0.0127(7) -0.0078(7) -0.0146(7)
C17 0.0480(8) 0.0567(9) 0.0442(8) -0.0123(7) -0.0002(6) -0.0149(7)
C18 0.0510(8) 0.0431(8) 0.0376(7) -0.0080(6) -0.0094(6) -0.0103(6)
C19 0.0463(8) 0.0548(9) 0.0470(8) -0.0146(7) -0.0088(7) -0.0142(7)
C20 0.0487(8) 0.0528(9) 0.0430(8) -0.0124(7) -0.0006(6) -0.0142(7)
O3 0.0759(9) 0.1298(13) 0.0526(8) -0.0567(9) -0.0125(7) -0.0079(8)

loop_
_atom_type_symbol
_atom_type_description
_atom_type_scat_dispersion_real
_atom_type_scat_dispersion_imag
_atom_type_scat_source
C C 0.0033 0.0016 'International Tables Vol C Tables 4.2.6.8 and 6.1.1.4'
H H 0.0000 0.0000 'International Tables Vol C Tables 4.2.6.8 and 6.1.1.4'
N N 0.0061 0.0033 'International Tables Vol C Tables 4.2.6.8 and 6.1.1.4'
O O 0.0106 0.0060 'International Tables Vol C Tables 4.2.6.8 and 6.1.1.4'

loop_
_geom_angle_atom_site_label_1
_geom_angle_atom_site_label_2
_geom_angle_atom_site_label_3
_geom_angle
C18 O1 H1 109.6(11)
C5 N1 N2 108.07(11)
C5 N1 C6 128.99(13)
N2 N1 C6 121.11(12)
C3 N2 N1 109.21(11)
C3 N2 C7 125.78(12)
N1 N2 C7 120.72(11)
C14 N3 C4 120.46(13)
O2 C3 N2 122.57(13)
O2 C3 C4 131.95(13)
N2 C3 C4 105.47(12)
C5 C4 N3 122.10(13)
C5 C4 C3 107.32(12)
N3 C4 C3 130.54(13)
N1 C5 C4 109.71(12)
N1 C5 C13 121.28(13)
C4 C5 C13 129.00(13)
N1 C6 H6A 109.5
N1 C6 H6B 109.5
H6A C6 H6B 109.5
N1 C6 H6C 109.5
H6A C6 H6C 109.5
H6B C6 H6C 109.5
C8 C7 C12 120.34(14)
C8 C7 N2 119.83(14)
C12 C7 N2 119.83(13)
C7 C8 C9 119.05(15)
C7 C8 H8 120.5
C9 C8 H8 120.5
C10 C9 C8 120.76(16)
C10 C9 H9 119.6
C8 C9 H9 119.6
C11 C10 C9 119.77(16)
C11 C10 H10 120.1
C9 C10 H10 120.1
C10 C11 C12 120.39(17)
C10 C11 H11 119.8
C12 C11 H11 119.8
C7 C12 C11 119.68(16)
C7 C12 H12 120.2
C11 C12 H12 120.2
C5 C13 H13A 109.5
C5 C13 H13B 109.5
H13A C13 H13B 109.5
C5 C13 H13C 109.5
H13A C13 H13C 109.5
H13B C13 H13C 109.5
N3 C14 C15 122.29(14)
N3 C14 H14 118.9
C15 C14 H14 118.9
C20 C15 C16 117.30(13)
C20 C15 C14 119.80(14)
C16 C15 C14 122.90(14)
C17 C16 C15 121.33(14)
C17 C16 H16 119.3
C15 C16 H16 119.3
C16 C17 C18 120.38(14)
C16 C17 H17 119.8
C18 C17 H17 119.8
O1 C18 C19 122.55(14)
O1 C18 C17 118.14(13)
C19 C18 C17 119.31(13)
C20 C19 C18 119.45(14)
C20 C19 H19 120.3
C18 C19 H19 120.3
C19 C20 C15 122.20(14)
C19 C20 H20 118.9
C15 C20 H20 118.9
H3A O3 H3B 112(3)

loop_
_geom_bond_atom_site_label_1
_geom_bond_atom_site_label_2
_geom_bond_distance
O1 C18 1.3646(17)
O1 H1 0.94(2)
O2 C3 1.2513(17)
N1 C5 1.3411(17)
N1 N2 1.3882(17)
N1 C6 1.4404(18)
N2 C3 1.3833(18)
N2 C7 1.4313(18)
N3 C14 1.2758(19)
N3 C4 1.3940(17)
C3 C4 1.429(2)
C4 C5 1.379(2)
C5 C13 1.476(2)
C6 H6A 0.9600
C6 H6B 0.9600
C6 H6C 0.9600
C7 C8 1.370(2)
C7 C12 1.370(2)
C8 C9 1.381(2)
C8 H8 0.9300
C9 C10 1.361(2)
C9 H9 0.9300
C10 C11 1.361(3)
C10 H10 0.9300
C11 C12 1.375(2)
C11 H11 0.9300
C12 H12 0.9300
C13 H13A 0.9600
C13 H13B 0.9600
C13 H13C 0.9600
C14 C15 1.464(2)
C14 H14 0.9300
C15 C20 1.385(2)
C15 C16 1.388(2)
C16 C17 1.378(2)
C16 H16 0.9300
C17 C18 1.384(2)
C17 H17 0.9300
C18 C19 1.384(2)
C19 C20 1.381(2)
C19 H19 0.9300
C20 H20 0.9300
O3 H3A 0.83(3)
O3 H3B 0.91(3)

loop_
_geom_hbond_atom_site_label_D
_geom_hbond_atom_site_label_H
_geom_hbond_atom_site_label_A
_geom_hbond_site_symmetry_A
_geom_hbond_distance_DH
_geom_hbond_distance_HA
_geom_hbond_distance_DA
_geom_hbond_angle_DHA
_geom_hbond_publ_flag
O1 H1 O3 . 0.94(2) 1.69(2) 2.6348(18) 177.5(18) yes
O3 H3A O1 2_667 0.83(3) 2.27(3) 3.0182(19) 149(3) yes
O3 H3B O2 2_666 0.91(3) 1.81(3) 2.7076(18) 168(3) yes

loop_
_geom_torsion_atom_site_label_1
_geom_torsion_atom_site_label_2
_geom_torsion_atom_site_label_3
_geom_torsion_atom_site_label_4
_geom_torsion
C5 N1 N2 C3 4.96(16)
C6 N1 N2 C3 170.84(13)
C5 N1 N2 C7 162.98(12)
C6 N1 N2 C7 -31.1(2)
N1 N2 C3 O2 174.72(13)
C7 N2 C3 O2 18.1(2)
N1 N2 C3 C4 -4.13(15)
C7 N2 C3 C4 -160.76(13)
C14 N3 C4 C5 -178.66(13)
C14 N3 C4 C3 4.3(2)
O2 C3 C4 C5 -176.83(15)
N2 C3 C4 C5 1.87(15)
O2 C3 C4 N3 0.6(3)
N2 C3 C4 N3 179.27(13)
N2 N1 C5 C4 -3.72(16)
C6 N1 C5 C4 -168.13(15)
N2 N1 C5 C13 175.01(13)
C6 N1 C5 C13 10.6(2)
N3 C4 C5 N1 -176.53(12)
C3 C4 C5 N1 1.14(16)
N3 C4 C5 C13 4.9(2)
C3 C4 C5 C13 -177.46(14)
C3 N2 C7 C8 -101.49(18)
N1 N2 C7 C8 104.34(16)
C3 N2 C7 C12 78.3(2)
N1 N2 C7 C12 -75.84(19)
C12 C7 C8 C9 -0.9(2)
N2 C7 C8 C9 178.87(14)
C7 C8 C9 C10 0.6(3)
C8 C9 C10 C11 0.3(3)
C9 C10 C11 C12 -0.7(3)
C8 C7 C12 C11 0.5(3)
N2 C7 C12 C11 -179.30(17)
C10 C11 C12 C7 0.3(3)
C4 N3 C14 C15 -178.82(12)
N3 C14 C15 C20 171.94(14)
N3 C14 C15 C16 -8.1(2)
C20 C15 C16 C17 -1.9(2)
C14 C15 C16 C17 178.16(14)
C15 C16 C17 C18 0.8(2)
C16 C17 C18 O1 -179.02(14)
C16 C17 C18 C19 0.7(2)
O1 C18 C19 C20 178.57(14)
C17 C18 C19 C20 -1.2(2)
C18 C19 C20 C15 0.1(2)
C16 C15 C20 C19 1.5(2)
C14 C15 C20 C19 -178.60(14)

loop_
_cod_related_entry_id
_cod_related_entry_database
_cod_related_entry_code
1 ChemSpider 30654890
